data_2001467
loop_
_publ_author_name
'Horan, C. J.'
'Haney, P. E.'
'Barnes, C. L.'
'Glaser, R.'

_publ_section_title
;
 Symmetrically H-bridged dimer of 2-carboxylatobenzenediazonium. The
 1:1 complex between 2-carboxybenzenediazonium chloride and
 benzenediazonium-2-carboxylate
;
_journal_issue 8
_journal_name_full 'Acta Crystallographica Section C'
_journal_page_first 1525
_journal_page_last 1528
_journal_paper_doi 10.1107/S0108270193001040
_journal_volume 49
_journal_year 1993
_chemical_formula_moiety 'C7 H4 N2 O2, 0.5(H1 Cl1), H2 O1'
_chemical_formula_sum 'C7 H6.5 Cl0.5 N2 O2'
_chemical_formula_weight 184.37
_space_group_IT_number 2
_space_group_name_Hall '-P 1'
_space_group_name_H-M_alt 'P -1'
_symmetry_cell_setting triclinic
_symmetry_space_group_name_Hall '-P 1'
_symmetry_space_group_name_H-M 'P -1'
_atom_type_scat_source IntTabIV
_cell_angle_alpha 84.37(2)
_cell_angle_beta 80.74(2)
_cell_angle_gamma 78.18(2)
_cell_formula_units_Z 1
_cell_length_a 4.8238(15)
_cell_length_b 7.510(2)
_cell_length_c 11.915(4)
_cell_measurement_reflns_used 25
_cell_measurement_temperature 298
_cell_measurement_theta_max 15
_cell_measurement_theta_min 10
_cell_volume 416.0(2)
_diffrn_measurement_device 'Enraf-Nonius CAD-4'
_diffrn_measurement_method \w-2\q
_diffrn_radiation_type Mo
_diffrn_radiation_wavelength 0.71073
_diffrn_reflns_av_R_equivalents 0.016
_diffrn_reflns_limit_h_max 5
_diffrn_reflns_limit_h_min -5
_diffrn_reflns_limit_k_max 8
_diffrn_reflns_limit_k_min 0
_diffrn_reflns_limit_l_max 14
_diffrn_reflns_limit_l_min -13
_diffrn_reflns_number 1647
_diffrn_reflns_theta_max 25
_diffrn_standards_decay_% <2.5
_diffrn_standards_interval_time 60
_diffrn_standards_number 3
_exptl_absorpt_coefficient_mu 0.41
_exptl_absorpt_correction_type none
_exptl_crystal_colour 'Pale yellow'
_exptl_crystal_density_diffrn 1.472
_exptl_crystal_description Prism
_exptl_crystal_size_max 0.44
_exptl_crystal_size_mid 0.22
_exptl_crystal_size_min 0.20
_refine_diff_density_max 0.44
_refine_diff_density_min -0.33
_refine_ls_goodness_of_fit_obs 1.84
_refine_ls_hydrogen_treatment refxyz
_refine_ls_number_parameters 127
_refine_ls_number_reflns 1117
_refine_ls_R_factor_obs 0.058
_refine_ls_shift/esd_max 0.043
_refine_ls_structure_factor_coef F
_refine_ls_weighting_details 'w = 1/[\s^2^(F)+0.0015(F^2^)]'
_refine_ls_weighting_scheme calc
_refine_ls_wR_factor_obs 0.075
_reflns_number_observed 1117
_reflns_number_total 1459
_reflns_observed_criterion I<=2.5\s(I)
_cod_data_source_file gr1005.cif
_cod_data_source_block gr1005_structure_1_of_1
_cod_depositor_comments
;
The following automatic conversions were performed:

'_refine_ls_weighting_scheme' value '1/[\s^2^(F)+0.0015(F^2^)]' was
changed to 'calc'. New tag '_refine_ls_weighting_details' was
created. The value of the new tag was set to 'w =
1/[\s^2^(F)+0.0015(F^2^)]'.

Automatic conversion script
Id: cif_fix_values 3143 2015-03-26 13:38:13Z robertas 
;
_cod_database_code 2001467

loop_
_space_group_symop_id
_space_group_symop_operation_xyz
1 x,y,z
2 -x,-y,-z

loop_
_atom_site_label
_atom_site_fract_x
_atom_site_fract_y
_atom_site_fract_z
_atom_site_attached_hydrogens
C(1) .1492(6) .3282(4) .8437(2) 0
C(2) .3532(6) .3700(4) .7544(2) 0
C(3) .5929(7) .2499(4) .7086(3) 0
C(4) .6319(7) .0736(4) .7569(3) 0
C(5) .4407(8) .0252(5) .8470(3) 0
C(6) .2029(7) .1507(4) .8902(3) 0
C(7) -.1167(7) .4603(4) .8838(3) 0
O(1) -.1716(5) .6074(3) .8299(2) 0
O(2) -.2712(5) .4005(3) .97136(19) 0
N(1) .3278(6) .5513(4) .7058(2) 0
N(2) .3370(8) .6845(5) .6646(3) 0
Cl(1) 0 .5 .5 0
H(0) -.5 .5 1.0 0
O(W) .2129(7) .0759(4) .0759(4) 2
H(3) .755(8) .288(5) .651(3) 0
H(4) .800(9) -.022(5) .727(3) 0
H(5) .489(9) -.094(6) .874(3) 0
H(6) .073(9) .121(5) .954(3) 0

loop_
_geom_angle_atom_site_label_1
_geom_angle_atom_site_label_2
_geom_angle_atom_site_label_3
_geom_angle
_geom_angle_publ_flag
C(2) C(1) C(6) 114.9(3) yes
C(2) C(1) C(7) 123.3(3) yes
C(6) C(1) C(7) 121.8(3) yes
C(1) C(2) C(3) 125.7(3) yes
C(1) C(2) N(1) 119.2(3) yes
C(3) C(2) N(1) 115.0(3) yes
C(2) C(3) C(4) 116.8(3) yes
C(3) C(4) C(5) 120.1(3) yes
C(4) C(5) C(6) 121.1(3) yes
C(1) C(6) C(5) 121.4(3) yes
C(1) C(7) O(1) 119.0(3) yes
C(1) C(7) O(2) 114.2(3) yes
O(1) C(7) O(2) 126.8(3) yes
C(2) N(1) N(2) 172.7(3) yes

loop_
_geom_bond_atom_site_label_1
_geom_bond_atom_site_label_2
_geom_bond_distance
_geom_bond_publ_flag
C(1) C(2) 1.387(4) yes
C(1) C(6) 1.383(4) yes
C(1) C(7) 1.494(4) yes
C(2) C(3) 1.384(4) yes
C(2) N(1) 1.415(4) yes
C(3) C(4) 1.379(5) yes
C(4) C(5) 1.371(5) yes
C(5) C(6) 1.389(5) yes
C(7) O(1) 1.224(4) yes
C(7) O(2) 1.280(4) yes
N(1) N(2) 1.076(4) yes
